data_2000312
loop_
_publ_author_name
'Lynch, V. M.'
'Stamford, A.'
'Magnus, P.'
'Davis, B. E.'

_publ_section_title
;
 Structure of a novel bisindole derivative
;
_journal_issue 6
_journal_name_full 'Acta Crystallographica Section C'
_journal_page_first 1342
_journal_page_last 1345
_journal_paper_doi 10.1107/S0108270190013191
_journal_volume 47
_journal_year 1991
_chemical_formula_sum 'C47 H66 N4 O12'
_symmetry_cell_setting monoclinic
_symmetry_space_group_name_H-M 'P 1 21 1'
_cell_angle_alpha 90
_cell_angle_beta 105.211(7)
_cell_angle_gamma 90
_cell_formula_units_Z 2
_cell_length_a 8.2878(8)
_cell_length_b 31.018(4)
_cell_length_c 9.2267(7)
_cell_volume 2288.8(4)
_diffrn_radiation_type mo
_diffrn_radiation_wavelength 0.71073
_exptl_absorpt_coefficient_mu .0858
_exptl_crystal_density_diffrn 1.28
_exptl_crystal_F_000 944
_cod_data_source_file st0489.cif
_cod_data_source_block st0489a
_cod_original_sg_symbol_H-M P21
_cod_original_formula_sum C47H66N4O12
_cod_database_code 2000312

loop_
_atom_site_label
_atom_site_fract_x
_atom_site_fract_y
_atom_site_fract_z
_atom_site_U_iso_or_equiv
N1 .0931(4) -.07455(10) .4832(3) .0221(12)
C2 .1031(5) -.09005(12) .6368(4) .0193(14)
C3 .2386(5) -.12571(12) .6887(4) .0202(14)
O3 .2070(3) -.14802(9) .8138(3) .0230(10)
C4 .4095(5) -.10476(13) .7270(5) .0226(15)
O4 .5327(3) -.13915(9) .7470(3) .0287(10)
C5 .4468(5) -.07522(13) .8673(4) .0229(14)
C6 .5302(5) -.09905(13) 1.0106(5) .027(2)
C7 .4707(6) -.10103(14) 1.1301(5) .030(2)
C8 .3026(6) -.0842(2) 1.1321(5) .030(2)
N9 .2020(4) -.08005(10) .9770(3) .0218(12)
C10 .0313(6) -.06251(15) .9581(5) .026(2)
C11 -.0076(6) -.03836(14) .8077(5) .024(2)
C12 .1395(5) -.04874(13) .7402(4) .0211(14)
C13 .1641(5) -.01459(12) .6323(4) .0200(14)
C14 .2028(5) .02862(13) .6599(5) .0211(15)
C15 .2070(5) .05737(12) .5453(4) .0210(14)
C16 .1595(5) .04058(13) .3969(4) .0229(15)
C17 .1179(5) -.00263(13) .3673(5) .0237(15)
C18 .1233(5) -.03047(12) .4872(4) .0188(13)
C19 .2828(5) -.05428(14) .8823(4) .0209(14)
C20 .5692(6) -.04006(15) .8426(5) .030(2)
C21 .6429(7) -.0109(2) .9774(6) .037(2)
C22 .6433(5) -.1387(2) .6616(5) .036(2)
O22 .6641(4) -.10842(12) .5880(4) .0499(14)
C23 .2190(5) -.16108(13) .5692(5) .0235(15)
O23 .1373(4) -.19317(10) .5677(3) .0382(12)
C24 .2971(8) -.1858(2) .3549(6) .040(2)
O24 .3036(4) -.15260(9) .4683(3) .0297(10)
C25 .0836(9) .0560(2) .1328(5) .062(3)
O25 .1522(4) .07005(9) .2833(3) .0329(11)
C26 .7325(7) -.1808(2) .6729(8) .059(3)
C27 -.0392(5) -.09268(13) .3598(5) .030(2)
C1' -.0795(5) .12126(14) .4539(5) .027(2)
C2' -.2005(6) .16018(14) .4219(5) .030(2)
C3' -.1367(6) .19931(14) .3504(5) .027(2)
C4' .0454(6) .20888(14) .4352(6) .033(2)
N5' .1424(5) .16949(11) .4495(4) .0273(13)
C6' .3234(6) .17298(15) .4931(6) .033(2)
C7' .3748(6) .12581(15) .5035(5) .029(2)
C8' .2505(5) .10483(13) .5831(4) .0234(14)
C9' .3205(5) .11184(13) .7516(5) .0254(15)
C10' .4654(6) .09525(14) .8459(5) .032(2)
C11' .5014(7) .10478(15) .9986(6) .039(2)
C12' .3970(6) .1316(2) 1.0517(5) .039(2)
C13' .2538(6) .1494(2) .9582(5) .037(2)
C14' .2185(5) .13911(14) .8058(5) .030(2)
N15' .0832(5) .15448(12) .6920(4) .0324(14)
C16' .0943(5) .13719(13) .5447(4) .0238(14)
C17' -.1561(7) .19323(15) .1818(5) .029(2)
C18' -.1933(5) .23401(13) .0870(5) .0247(15)
O18' -.0697(4) .26723(9) .1467(3) .0291(11)
C19' -.3664(6) .25176(15) .0829(5) .030(2)
O19' -.4058(4) .29047(10) -.0009(4) .0355(12)
C20' -.1752(7) .2264(2) -.0721(5) .034(2)
C21' -.2812(9) .1902(2) -.1589(7) .056(3)
C22' -.1589(5) .08607(14) .5232(6) .033(2)
O22' -.1620(4) .08385(12) .6525(4) .0505(15)
C23' -.3314(8) .0241(2) .4685(9) .070(3)
O23' -.2396(4) .05818(11) .4179(4) .0459(13)
O1A .2745(5) .30992(13) -.1484(5) .067(2)
C2A .2329(9) .2757(2) -.2477(8) .074(3)
O1B .0101(6) .33684(13) -.0378(5) .054(2)
H25A .0855 .0793 .0648 .08(2)
H25B -.0297 .0467 .1209 .08(2)
H25C .1486 .0324 .1115 .14(3)
H26A .7246 -.1960 .7614 .12(3)
H26B .6837 -.1978 .5853 .18(4)
H26C .8478 -.1759 .6763 .10(3)
H23A' -.2575 .0025 .5243 .16(4)
H23B' -.3957 .0369 .5298 .18(5)
H23C' -.4082 .0113 .3829 .16(4)
H2AC .1427 .2840 -.3317 .14(3)
H2AA .3293 .2677 -.2810 .19(4)
H2AB .2015 .2512 -.1976 .33(5)
H2 -.005(5) -.1021(12) .645(4) .022(10)
H3O .191(6) -.126(2) .879(5) .047(15)
H4 .422(4) -.0867(11) .646(4) .005(9)
H6 .645(6) -.1131(14) 1.024(5) .044(13)
H7 .536(5) -.1134(13) 1.216(5) .027(12)
H8A .311(5) -.0563(14) 1.185(4) .019(10)
H8B .233(5) -.1020(14) 1.185(5) .033(12)
H10A -.046(5) -.0855(14) .964(4) .032(12)
H10B .032(4) -.0429(12) 1.040(4) .019(11)
H11A -.115(5) -.0453(13) .731(5) .031(12)
H11B -.020(5) -.0067(14) .815(4) .022(11)
H14 .229(5) .0389(14) .760(5) .037(13)
H17 .087(5) -.0137(13) .275(5) .030(12)
H19 .302(4) -.0238(12) .926(4) .012(9)
H20A .515(5) -.0230(13) .755(4) .023(11)
H20B .662(5) -.0560(14) .813(4) .035(12)
H21A .549(6) .0057(14) 1.013(5) .038(12)
H21B .707(6) .010(2) .949(5) .040(14)
H21C .724(6) -.0305(15) 1.067(5) .047(13)
H24A .323(5) -.2125(14) .407(5) .033(12)
H24B .172(8) -.183(2) .284(6) .08(2)
H24C .385(8) -.178(2) .302(6) .09(2)
H27A -.024(6) -.086(2) .262(6) .062(15)
H27B -.148(5) -.0867(14) .375(5) .047(13)
H27C -.036(5) -.1224(14) .368(5) .046(13)
H1' -.071(4) .1126(11) .360(4) .006(9)
H2A' -.312(5) .1495(11) .361(4) .012(9)
H2B' -.222(5) .1712(14) .524(5) .039(13)
H3' -.202(5) .2229(13) .362(4) .016(10)
H4A' .049(5) .2194(12) .531(5) .018(11)
H4B' .088(5) .2285(14) .375(4) .027(12)
H6A' .364(5) .1870(12) .417(4) .014(10)
H6B' .370(5) .1894(14) .595(5) .032(12)
H7A' .361(6) .112(2) .400(6) .054(15)
H7B' .482(5) .1228(12) .563(4) .014(10)
H10' .545(5) .0741(14) .816(5) .030(12)
H11' .594(5) .0933(13) 1.073(5) .031(12)
H12' .427(5) .138(2) 1.163(5) .049(14)
H13' .177(6) .1699(14) .997(5) .039(13)
H15' -.014(7) .149(2) .714(6) .06(2)
H17A' -.238(5) .1729(14) .145(4) .025(12)
H17B' -.055(5) .1798(11) .162(4) .009(9)
H18O' -.104(8) .281(2) .223(7) .09(2)
H19O' -.351(7) .313(2) .057(6) .07(2)
H19A' -.380(5) .2575(12) .185(4) .020(11)
H19B' -.458(6) .2309(14) .037(5) .036(12)
H20A' -.049(7) .218(2) -.070(5) .06(2)
H20B' -.203(5) .2529(15) -.118(5) .037(13)
H21A' -.232(7) .159(2) -.113(6) .07(2)
H21B' -.279(7) .193(2) -.267(6) .07(2)
H21C' -.404(9) .192(2) -.169(7) .09(2)
H1A .385(10) .307(3) -.072(9) .14(3)
H1B -.003(13) .314(4) .051(13) .22(5)
H2B .087(8) .329(2) -.067(7) .08(3)
